data_1563372
loop_
_publ_author_name
'Mila\<sinovi\'c, Valentina'
'Mol\<canov, Kre\<simir'
'Krawczuk, Anna'
'Bogdanov, Nikita E.'
'Zakharov, Boris A.'
'Boldyreva, Elena V.'
'Jelsch, Christian'
'Koji\'c-Prodi\'c, Biserka'

_publ_section_title
;
 Charge density studies of multicentre two-electron bonding of an anion
 radical at non-ambient temperature and pressure
;
_journal_issue 4
_journal_name_full IUCrJ
_journal_page_first
;
;
_journal_paper_doi 10.1107/S2052252521005273
_journal_volume 8
_journal_year 2021
_chemical_formula_moiety 'C15 H7 Cl2 N4 O2'
_chemical_formula_sum 'C15 H7 Cl2 N4 O2'
_chemical_formula_weight 346.132
_space_group_IT_number 14
_space_group_name_Hall '-P 2yn'
_space_group_name_H-M_alt 'P 1 21/n 1'
_symmetry_cell_setting monoclinic
_symmetry_space_group_name_Hall '-P 2yn'
_atom_sites_solution_hydrogens difmap
_atom_sites_solution_primary direct
_atom_sites_solution_secondary difmap
_audit_creation_method 'MoPro v20.01             '
_cell_angle_alpha 90.
_cell_angle_beta 95.624(4)
_cell_angle_gamma 90.
_cell_formula_units_Z 4
_cell_length_a 6.2590(2)
_cell_length_b 9.85190(10)
_cell_length_c 19.85710(10)
_cell_volume 1218.56(4)
_computing_structure_refinement 'MoPro (J. Appl. Cryst. 2005, 38, 38-54)'
_diffrn_measured_fraction_theta_full 0.582
_diffrn_measured_fraction_theta_max 0.513
_diffrn_radiation_source 'fine-focus sealed tube'
_diffrn_radiation_type MoK\a
_diffrn_radiation_wavelength 0.71073
_diffrn_reflns_av_sigmaI/netI 0.09551
_diffrn_reflns_limit_h_max 8
_diffrn_reflns_limit_h_min -8
_diffrn_reflns_limit_k_max 8
_diffrn_reflns_limit_k_min 0
_diffrn_reflns_limit_l_max 24
_diffrn_reflns_limit_l_min 0
_diffrn_reflns_theta_full 25.82
_diffrn_reflns_theta_max 28.11
_diffrn_reflns_theta_min 2.06
_exptl_crystal_density_diffrn 1.887
_exptl_crystal_density_method 'not measured'
_exptl_crystal_F_000 700
_refine_ls_extinction_method none
_refine_ls_goodness_of_fit_ref 1.588
_refine_ls_hydrogen_treatment refxyz
_refine_ls_matrix_type full
_refine_ls_number_parameters 213
_refine_ls_number_reflns 1528
_refine_ls_number_restraints 24
_refine_ls_restrained_S_all 14.874
_refine_ls_R_factor_all 0.1108
_refine_ls_R_factor_gt 0.1108
_refine_ls_shift/su_max 0.001
_refine_ls_shift/su_mean 0.000
_refine_ls_structure_factor_coef Fsqd
_refine_ls_weighting_scheme sigma
_refine_ls_wR_factor_gt 0.0766
_refine_ls_wR_factor_ref 0.0935
_reflns_number_gt 1528
_reflns_number_total 1528
_reflns_threshold_expression >2.0sigma(I)
_cod_data_source_file lq5037.cif
_cod_data_source_block 3.09GPa
_cod_original_sg_symbol_Hall 'P ?'
_cod_original_sg_symbol_H-M 'P ?'
_cod_database_code 1563372

loop_
_symmetry_equiv_pos_as_xyz
'x, y, z'
'-x+1/2, y+1/2, -z+1/2'
'-x, -y, -z'
'x-1/2, -y-1/2, z-1/2'

loop_
_atom_site_type_symbol
_atom_site_label
_atom_site_fract_x
_atom_site_fract_y
_atom_site_fract_z
_atom_site_U_iso_or_equiv
_atom_site_adp_type
_atom_site_occupancy
_atom_site_calc_flag
_atom_site_refinement_flags_posn
_atom_site_refinement_flags_adp
_atom_site_disorder_assembly
_atom_site_disorder_group
Cl Cl1 0.2316(2) 0.1160(2) -0.00413(7) 0.0219(10) Uani 1 d . . . .
Cl Cl2 0.1388(2) 0.2866(2) 0.12397(7) 0.0233(10) Uani 1 d . . . .
O O1 0.1675(5) 0.5789(5) 0.10131(18) 0.0217(12) Uani 1 d . . . .
O O2 0.3249(5) 0.2828(6) -0.11716(17) 0.0308(14) Uani 1 d . . . .
N N1 0.2657(8) 0.8314(8) -0.0090(2) 0.0337(18) Uani 1 d . . . .
N N2 0.4015(7) 0.6056(7) -0.1776(2) 0.0317(16) Uani 1 d . . . .
N N3 0.3048(6) 0.9593(7) 0.1791(2) 0.0209(12) Uani 1 d . . . .
N N4 1.0278(7) 1.2194(7) 0.2556(2) 0.0346(14) Uani 1 d . . . .
C C1 0.2166(8) 0.5091(9) 0.0521(3) 0.0173(13) Uani 1 d . . . .
C C2 0.2735(8) 0.5686(10) -0.0091(3) 0.0218(13) Uani 1 d . . . .
C C3 0.3139(8) 0.4962(9) -0.0648(3) 0.0208(14) Uani 1 d . . . .
C C4 0.3005(8) 0.3512(9) -0.0668(3) 0.017(3) Uiso 1 d . . . .
C C5 0.2449(7) 0.2863(9) -0.0033(3) 0.016(3) Uiso 1 d . . . .
C C6 0.2045(7) 0.3614(8) 0.0523(3) 0.015(3) Uiso 1 d . . . .
C C7 0.2704(8) 0.7148(11) -0.0099(3) 0.022(2) Uani 1 d . . . .
C C8 0.3598(7) 0.5604(8) -0.1261(3) 0.016(3) Uiso 1 d . . . .
C C9 0.3362(8) 1.0067(8) 0.2425(3) 0.0230(13) Uani 1 d . . . .
H H9 0.216(6) 0.988(8) 0.277(16) 0.02761 Uiso 1 d D U . .
C C10 0.5172(8) 1.0802(8) 0.2645(3) 0.0243(13) Uani 1 d . . . .
H H10 0.542(9) 1.117(8) 0.316(16) 0.02912 Uiso 1 d D U . .
C C11 0.6671(8) 1.1011(8) 0.2189(3) 0.0184(13) Uani 1 d . . . .
C C12 0.6317(8) 1.0527(8) 0.1538(3) 0.0224(15) Uani 1 d . . . .
H H12 0.749(7) 1.071(8) 0.118(16) 0.02686 Uiso 1 d D U . .
C C13 0.4507(8) 0.9811(8) 0.1352(3) 0.025(3) Uiso 1 d . . . .
H H13 0.425(8) 0.940(7) 0.084(16) 0.03013 Uiso 1 d D U . .
C C14 0.1172(11) 0.8788(13) 0.1569(3) 0.0410(15) Uani 1 d . . . .
H H14A 0.121(11) 0.851(10) 0.105(16) 0.06153 Uiso 1 calc D U . .
H H14B 0.116(13) 0.788(6) 0.187(16) 0.06153 Uiso 1 calc D U . .
H H14C -0.026(7) 0.937(16) 0.162(4) 0.06153 Uiso 1 calc D U . .
C C15 0.8628(9) 1.1717(8) 0.2399(2) 0.0251(13) Uani 1 d . . . .

loop_
_atom_site_aniso_label
_atom_site_aniso_U_11
_atom_site_aniso_U_22
_atom_site_aniso_U_33
_atom_site_aniso_U_12
_atom_site_aniso_U_13
_atom_site_aniso_U_23
Cl1 0.027(3) 0.019(4) 0.020(3) -0.0007(9) 0.0031(7) 0.0008(7)
Cl2 0.026(3) 0.027(4) 0.017(3) -0.0012(9) 0.0062(6) 0.0030(7)
O1 0.028(3) 0.017(5) 0.022(4) 0.002(2) 0.0096(16) -0.004(2)
O2 0.045(4) 0.040(8) 0.009(4) 0.006(3) 0.0075(18) -0.002(2)
N1 0.035(4) 0.040(11) 0.026(5) 0.006(2) 0.005(2) -0.001(2)
N2 0.038(4) 0.047(9) 0.011(5) -0.005(3) 0.006(2) 0.002(3)
N3 0.024(4) 0.020(5) 0.018(4) 0.011(3) -0.0055(17) 0.001(2)
N4 0.038(4) 0.037(7) 0.029(5) -0.001(3) 0.005(2) 0.002(3)
C1 0.022(4) 0.016(5) 0.014(4) 0.000(3) 0.0062(18) -0.007(2)
C2 0.022(4) 0.029(6) 0.014(4) 0.007(2) 0.0053(19) 0.000(2)
C3 0.025(4) 0.029(6) 0.010(4) 0.009(3) 0.004(2) 0.002(3)
C7 0.011(4) 0.034(14) 0.021(5) 0.006(2) -0.001(2) -0.001(2)
C9 0.017(4) 0.033(6) 0.019(4) -0.007(3) 0.0020(18) -0.004(2)
C10 0.021(4) 0.032(6) 0.020(4) -0.001(3) 0.003(2) -0.004(2)
C11 0.023(4) 0.015(6) 0.018(4) 0.007(3) 0.0034(18) 0.001(2)
C12 0.028(4) 0.017(7) 0.023(5) 0.013(3) 0.004(2) 0.001(3)
C14 0.034(4) 0.053(7) 0.033(5) -0.017(5) -0.009(3) -0.007(4)
C15 0.029(4) 0.028(6) 0.018(5) -0.001(3) 0.003(2) 0.006(3)

loop_
_atom_type_symbol
_atom_type_description
_atom_type_scat_dispersion_real
_atom_type_scat_dispersion_imag
_atom_type_scat_source
C C 0.0033 0.0016 'Clementi & Roetti 1974. Atomic Data & Nuclear Data Tables. 14, 177'
H H 0.0000 0.0000 'Clementi & Roetti 1974. Atomic Data & Nuclear Data Tables. 14, 177'
N N 0.0061 0.0033 'Clementi & Roetti 1974. Atomic Data & Nuclear Data Tables. 14, 177'
O O 0.0106 0.0060 'Clementi & Roetti 1974. Atomic Data & Nuclear Data Tables. 14, 177'
Cl Cl 0.1484 0.1585 'Clementi & Roetti 1974. Atomic Data & Nuclear Data Tables. 14, 177'

loop_
_geom_angle_atom_site_label_1
_geom_angle_atom_site_label_2
_geom_angle_atom_site_label_3
_geom_angle
_geom_angle_site_symmetry_1
_geom_angle_site_symmetry_2
_geom_angle_site_symmetry_3
_geom_angle_publ_flag
C9 N3 C13 120.6(4) . . . ?
C9 N3 C14 121.1(5) . . . ?
C13 N3 C14 118.3(5) . . . ?
O1 C1 C6 121.8(6) . . . ?
O1 C1 C2 122.6(5) . . . ?
C6 C1 C2 115.5(6) . . . ?
C1 C2 C7 114.6(6) . . . ?
C1 C2 C3 124.0(5) . . . ?
C7 C2 C3 121.2(7) . . . ?
C4 C3 C8 115.8(6) . . . ?
C4 C3 C2 122.0(7) . . . ?
C8 C3 C2 122.1(5) . . . ?
O2 C4 C5 120.9(5) . . . ?
O2 C4 C3 124.0(6) . . . ?
C5 C4 C3 115.1(6) . . . ?
Cl1 C5 C6 122.2(5) . . . ?
Cl1 C5 C4 115.9(5) . . . ?
C6 C5 C4 121.9(5) . . . ?
Cl2 C6 C5 121.5(4) . . . ?
Cl2 C6 C1 117.1(4) . . . ?
C5 C6 C1 121.4(6) . . . ?
N1 C7 C2 178.25(7) . . . ?
N2 C8 C3 176.0(2) . . . ?
N3 C9 C10 121.4(5) . . . ?
N3 C9 H9 119.(16) . . . ?
C10 C9 H9 119.(5) . . . ?
C9 C10 C11 117.5(5) . . . ?
C9 C10 H10 121.(5) . . . ?
C11 C10 H10 122.(12) . . . ?
C15 C11 C12 119.7(5) . . . ?
C15 C11 C10 119.9(5) . . . ?
C12 C11 C10 120.4(5) . . . ?
C13 C12 C11 119.4(5) . . . ?
C13 C12 H12 120.(4) . . . ?
C11 C12 H12 120.(16) . . . ?
N3 C13 C12 120.7(5) . . . ?
N3 C13 H13 120.(12) . . . ?
C12 C13 H13 120.(4) . . . ?
N3 C14 H14B 109.(5) . . . ?
N3 C14 H14C 109.(5) . . . ?
N3 C14 H14A 110.(5) . . . ?
H14B C14 H14C 110.(9) . . . ?
H14B C14 H14A 109.(19) . . . ?
H14C C14 H14A 109.(7) . . . ?
N4 C15 C11 174.8(3) . . . ?

loop_
_geom_bond_atom_site_label_1
_geom_bond_atom_site_label_2
_geom_bond_distance
_geom_bond_site_symmetry_2
_geom_bond_publ_flag
Cl1 C5 1.680(8) . ?
Cl2 C6 1.689(6) . ?
O1 C1 1.258(7) . ?
O2 C4 1.227(7) . ?
N1 C7 1.149(11) . ?
N2 C8 1.169(7) . ?
N3 C9 1.340(6) . ?
N3 C13 1.340(6) . ?
N3 C14 1.449(9) . ?
N4 C15 1.150(7) . ?
C1 C6 1.458(10) . ?
C1 C2 1.425(8) . ?
C2 C7 1.440(11) . ?
C2 C3 1.361(8) . ?
C3 C4 1.432(10) . ?
C3 C8 1.424(8) . ?
C4 C5 1.485(8) . ?
C5 C6 1.373(8) . ?
C9 C10 1.379(8) . ?
C9 H9 1.1(2) . ?
C10 C11 1.380(7) . ?
C10 H10 1.1(3) . ?
C11 C15 1.434(8) . ?
C11 C12 1.376(7) . ?
C12 C13 1.355(8) . ?
C12 H12 1.1(2) . ?
C13 H13 1.1(3) . ?
C14 H14B 1.08(19) . ?
C14 H14C 1.08(9) . ?
C14 H14A 1.1(3) . ?

loop_
_geom_hbond_atom_site_label_D
_geom_hbond_atom_site_label_H
_geom_hbond_atom_site_label_A
_geom_hbond_distance_DH
_geom_hbond_distance_HA
_geom_hbond_distance_DA
_geom_hbond_angle_DHA
_geom_hbond_site_symmetry_A
C14 H14C C12 1.08(9) 2.42(8) 3.483(11) 169.(1) 1_455
C14 H14B C10 1.08(19) 2.44(15) 3.472(12) 159.(4) 2_545
C13 H13 N1 1.1(3) 2.3(2) 3.326(8) 161.(3) 1
C14 H14A N1 1.1(3) 2.5(3) 3.540(9) 158.(3) 1
C9 H9 Cl2 1.1(2) 2.9(2) 3.417(7) 111.(12) 2
C9 H9 O1 1.1(2) 2.6(3) 3.184(7) 112.(16) 2
C10 H10 O1 1.1(3) 2.2(3) 3.007(6) 127.(16) 2
C13 H13 Cl1 1.1(3) 2.7(2) 3.249(6) 113.(12) 1_565
C14 H14A Cl1 1.1(3) 2.8(2) 3.560(7) 124.(13) 3_565
C9 H9 N2 1.1(2) 2.43(15) 3.463(7) 160.(6) 4_576
C14 H14B N4 1.08(19) 2.49(14) 3.109(10) 115.(9) 2_645
C12 H12 Cl1 1.1(2) 2.9(3) 3.582(6) 119.(14) 3_665
C13 H13 Cl1 1.1(3) 2.9(2) 3.558(6) 123.(12) 3_665
C12 H12 N1 1.1(2) 2.4(3) 3.217(8) 134.(16) 3_675
C10 H10 O2 1.1(3) 2.33(17) 3.189(7) 135.(11) 4_676

loop_
_geom_torsion_atom_site_label_1
_geom_torsion_atom_site_label_2
_geom_torsion_atom_site_label_3
_geom_torsion_atom_site_label_4
_geom_torsion_site_symmetry_1
_geom_torsion_site_symmetry_2
_geom_torsion_site_symmetry_3
_geom_torsion_site_symmetry_4
_geom_torsion
_geom_torsion_publ_flag
Cl1 C5 C6 Cl2 . . . . 0.1(3) ?
Cl1 C5 C6 C1 . . . . -179.9(3) ?
Cl1 C5 C4 O2 . . . . 3.2(3) ?
Cl1 C5 C4 C3 . . . . -179.2(3) ?
Cl2 C6 C5 C4 . . . . 179.3(3) ?
Cl2 C6 C1 O1 . . . . -4.3(3) ?
Cl2 C6 C1 C2 . . . . 179.7(3) ?
O1 C1 C6 C5 . . . . 175.7(4) ?
O1 C1 C2 C7 . . . . 0.1(4) ?
O1 C1 C2 C3 . . . . -175.5(4) ?
O2 C4 C5 C6 . . . . -176.1(4) ?
O2 C4 C3 C8 . . . . -0.3(4) ?
O2 C4 C3 C2 . . . . 176.1(4) ?
N3 C9 C10 C11 . . . . -1.2(7) ?
N3 C9 C10 H10 . . . . -179.(5) ?
N3 C13 C12 C11 . . . . 1.1(6) ?
N3 C13 C12 H12 . . . . -179.(5) ?
N4 C15 C11 C12 . . . . -61.(3) ?
N4 C15 C11 C10 . . . . 118.(2) ?
C1 C6 C5 C4 . . . . -0.7(4) ?
C1 C2 C3 C4 . . . . 0.5(4) ?
C1 C2 C3 C8 . . . . 176.8(4) ?
C2 C1 C6 C5 . . . . -0.3(4) ?
C2 C3 C4 C5 . . . . -1.4(4) ?
C3 C4 C5 C6 . . . . 1.5(4) ?
C3 C2 C1 C6 . . . . 0.4(4) ?
C4 C3 C2 C7 . . . . -174.8(4) ?
C5 C4 C3 C8 . . . . -177.9(4) ?
C6 C1 C2 C7 . . . . 176.0(4) ?
C7 C2 C3 C8 . . . . 1.5(4) ?
C9 N3 C13 C12 . . . . -0.6(7) ?
C9 N3 C13 H13 . . . . 178.(4) ?
C9 N3 C14 H14B . . . . -60.(4) ?
C9 N3 C14 H14C . . . . 60.(6) ?
C9 N3 C14 H14A . . . . 180.(5) ?
C9 C10 C11 C15 . . . . -177.3(7) ?
C9 C10 C11 C12 . . . . 1.6(7) ?
H9 C9 N3 C13 . . . . 180.(6) ?
H9 C9 N3 C14 . . . . -3.(6) ?
H9 C9 C10 C11 . . . . 180.(6) ?
H9 C9 C10 H10 . . . . 2.(8) ?
C10 C9 N3 C13 . . . . 0.7(7) ?
C10 C9 N3 C14 . . . . 178.2(7) ?
C10 C11 C12 C13 . . . . -1.6(7) ?
C10 C11 C12 H12 . . . . 179.(5) ?
H10 C10 C11 C15 . . . . 1.(6) ?
H10 C10 C11 C12 . . . . 180.(6) ?
C11 C12 C13 H13 . . . . -178.(4) ?
C12 C13 N3 C14 . . . . -178.3(7) ?
H12 C12 C13 H13 . . . . 1.(7) ?
H12 C12 C11 C15 . . . . -2.(6) ?
C13 N3 C14 H14B . . . . 118.(4) ?
C13 N3 C14 H14C . . . . -122.(5) ?
C13 N3 C14 H14A . . . . -2.(5) ?
C13 C12 C11 C15 . . . . 177.3(6) ?
H13 C13 N3 C14 . . . . 1.(6) ?
